data_7154159
loop_
_publ_author_name
'Chen, Min'
'Huang, Zhi-Tang'
'Zheng, Qi-Yu'

_publ_section_title
;
 Visible light-mediated dehydrogenative \b-arylsulfonylation of tertiary
 aliphatic amines with arylsulfonyl chlorides.
;
_journal_issue 46
_journal_name_full 'Organic &amp; biomolecular chemistry'
_journal_page_first 9337
_journal_paper_doi 10.1039/c4ob01713g
_journal_volume 12
_journal_year 2014
_chemical_formula_moiety 'C22 H29 N O2 S2'
_chemical_formula_sum 'C22 H29 N O2 S2'
_chemical_formula_weight 403.58
_chemical_name_systematic
; 
 ? 
;
_space_group_IT_number 14
_symmetry_cell_setting monoclinic
_symmetry_space_group_name_Hall '-P 2ybc'
_symmetry_space_group_name_H-M 'P 1 21/c 1'
_atom_sites_solution_hydrogens geom
_atom_sites_solution_primary direct
_atom_sites_solution_secondary difmap
_audit_creation_method SHELXL-97
_cell_angle_alpha 90.00
_cell_angle_beta 111.581(3)
_cell_angle_gamma 90.00
_cell_formula_units_Z 8
_cell_length_a 15.737(4)
_cell_length_b 14.565(3)
_cell_length_c 20.694(5)
_cell_measurement_reflns_used 18694
_cell_measurement_temperature 173(2)
_cell_measurement_theta_max 32.7742
_cell_measurement_theta_min 1.3981
_cell_volume 4410.7(18)
_computing_cell_refinement 'CrystalClear (Rigaku Inc., 2008)'
_computing_data_collection 'CrystalClear (Rigaku Inc., 2008)'
_computing_data_reduction 'CrystalClear (Rigaku Inc., 2008)'
_computing_molecular_graphics
;
 Mercury: visualization and analysis of crystal structures, C. F. Macrae,
 P. R. Edgington, P. McCabe, E. Pidcock, G. P. Shields, R. Taylor,
 M. Towler and J. van de Streek, J. Appl. Cryst., 39, 453-457, 2006.
;
_computing_publication_material 'SHELX-97 (Sheldrick, 2008)'
_computing_structure_refinement 'SHELX-97 (Sheldrick, 2008)'
_computing_structure_solution 'SHELX-97 (Sheldrick, 2008)'
_diffrn_ambient_temperature 173(2)
_diffrn_detector_area_resol_mean 28.5714
_diffrn_measured_fraction_theta_full 0.996
_diffrn_measured_fraction_theta_max 0.996
_diffrn_measurement_device_type 'Saturn724+ CCD'
_diffrn_measurement_method '\w scans at fixed \c = 45\%'
_diffrn_radiation_monochromator graphite
_diffrn_radiation_source 'fine-focus sealed tube'
_diffrn_radiation_type MoK\a
_diffrn_radiation_wavelength 0.71073
_diffrn_reflns_av_R_equivalents 0.0623
_diffrn_reflns_av_sigmaI/netI 0.0616
_diffrn_reflns_limit_h_max 20
_diffrn_reflns_limit_h_min -20
_diffrn_reflns_limit_k_max 18
_diffrn_reflns_limit_k_min -18
_diffrn_reflns_limit_l_max 26
_diffrn_reflns_limit_l_min -26
_diffrn_reflns_number 31620
_diffrn_reflns_theta_full 27.44
_diffrn_reflns_theta_max 27.44
_diffrn_reflns_theta_min 2.12
_exptl_absorpt_coefficient_mu 0.258
_exptl_absorpt_correction_T_max 1.0000
_exptl_absorpt_correction_T_min 0.7626
_exptl_absorpt_correction_type multi-scan
_exptl_absorpt_process_details 'CrystalClear (Rigaku Inc., 2008)'
_exptl_crystal_colour Colorless
_exptl_crystal_density_diffrn 1.216
_exptl_crystal_density_method 'not measured'
_exptl_crystal_description block
_exptl_crystal_F_000 1728
_exptl_crystal_size_max 0.50
_exptl_crystal_size_mid 0.40
_exptl_crystal_size_min 0.20
_refine_diff_density_max 0.259
_refine_diff_density_min -0.370
_refine_diff_density_rms 0.055
_refine_ls_extinction_method none
_refine_ls_goodness_of_fit_ref 1.271
_refine_ls_hydrogen_treatment constr
_refine_ls_matrix_type full
_refine_ls_number_parameters 499
_refine_ls_number_reflns 10025
_refine_ls_number_restraints 0
_refine_ls_restrained_S_all 1.271
_refine_ls_R_factor_all 0.0943
_refine_ls_R_factor_gt 0.0830
_refine_ls_shift/su_max 0.000
_refine_ls_shift/su_mean 0.000
_refine_ls_structure_factor_coef Fsqd
_refine_ls_weighting_details 'calc w=1/[\s^2^(Fo^2^)+(0.0152P)^2^+4.3827P] where P=(Fo^2^+2Fc^2^)/3'
_refine_ls_weighting_scheme calc
_refine_ls_wR_factor_gt 0.1357
_refine_ls_wR_factor_ref 0.1404
_reflns_number_gt 8956
_reflns_number_total 10025
_reflns_threshold_expression >2sigma(I)
_cod_data_source_file c4ob01713g2.cif
_cod_data_source_block cm_obc_1a
_cod_depositor_comments 'Adding full bibliography for 7154159--7154160.cif.'
_cod_original_cell_volume 4410.6(18)
_cod_original_sg_symbol_H-M P2(1)/c
_cod_database_code 7154159

loop_
_symmetry_equiv_pos_as_xyz
'x, y, z'
'-x, y+1/2, -z+1/2'
'-x, -y, -z'
'x, -y-1/2, z-1/2'

loop_
_atom_site_label
_atom_site_type_symbol
_atom_site_fract_x
_atom_site_fract_y
_atom_site_fract_z
_atom_site_U_iso_or_equiv
_atom_site_adp_type
_atom_site_occupancy
_atom_site_symmetry_multiplicity
_atom_site_calc_flag
_atom_site_refinement_flags
S1 S 0.01722(5) 0.06938(5) 0.22458(4) 0.02796(17) Uani 1 1 d .
S2 S 0.07011(5) 0.01337(5) 0.10795(4) 0.02760(17) Uani 1 1 d .
S3 S 0.52106(5) -0.78653(5) 0.04689(4) 0.03022(18) Uani 1 1 d .
S4 S 0.45216(5) -0.71219(5) 0.15064(4) 0.03167(18) Uani 1 1 d .
O1 O 0.05671(15) 0.09240(15) 0.29777(11) 0.0355(5) Uani 1 1 d .
O2 O -0.05070(14) -0.00248(14) 0.20347(12) 0.0357(5) Uani 1 1 d .
O3 O 0.57548(14) -0.70408(15) 0.05635(12) 0.0378(5) Uani 1 1 d .
O4 O 0.48990(15) -0.83092(16) -0.02062(11) 0.0373(5) Uani 1 1 d .
N1 N 0.27644(16) 0.04678(17) 0.24418(13) 0.0279(5) Uani 1 1 d .
N2 N 0.25653(16) -0.78176(17) 0.01737(13) 0.0288(6) Uani 1 1 d .
C1 C -0.1638(3) 0.4194(2) 0.0790(2) 0.0522(10) Uani 1 1 d .
H1A H -0.1527 0.4262 0.0356 0.078 Uiso 1 1 calc R
H1C H -0.1375 0.4719 0.1094 0.078 Uiso 1 1 calc R
H1B H -0.2298 0.4169 0.0686 0.078 Uiso 1 1 calc R
C2 C -0.1198(2) 0.3318(2) 0.11498(17) 0.0331(7) Uani 1 1 d .
C3 C -0.1663(2) 0.2489(2) 0.10144(18) 0.0386(8) Uani 1 1 d .
H3 H -0.2279 0.2474 0.0698 0.046 Uiso 1 1 calc R
C4 C -0.1249(2) 0.1678(2) 0.13310(17) 0.0337(7) Uani 1 1 d .
H4 H -0.1576 0.1115 0.1229 0.040 Uiso 1 1 calc R
C5 C -0.0355(2) 0.1704(2) 0.17967(16) 0.0270(6) Uani 1 1 d .
C6 C 0.0127(2) 0.2528(2) 0.19502(17) 0.0332(7) Uani 1 1 d .
H6 H 0.0740 0.2543 0.2273 0.040 Uiso 1 1 calc R
C7 C -0.0301(2) 0.3326(2) 0.16249(17) 0.0350(7) Uani 1 1 d .
H7 H 0.0025 0.3889 0.1728 0.042 Uiso 1 1 calc R
C8 C 0.10630(19) 0.0436(2) 0.19598(16) 0.0266(6) Uani 1 1 d .
C9 C 0.1922(2) 0.06150(19) 0.24312(16) 0.0272(6) Uani 1 1 d .
H9 H 0.1917 0.0908 0.2840 0.033 Uiso 1 1 calc R
C10 C 0.3548(2) 0.0775(2) 0.30686(17) 0.0366(8) Uani 1 1 d .
H10 H 0.4116 0.0516 0.3030 0.044 Uiso 1 1 calc R
C11 C 0.3491(2) 0.0405(3) 0.37383(19) 0.0560(11) Uani 1 1 d .
H11B H 0.2970 0.0685 0.3815 0.084 Uiso 1 1 calc R
H11C H 0.4055 0.0554 0.4129 0.084 Uiso 1 1 calc R
H11A H 0.3411 -0.0263 0.3703 0.084 Uiso 1 1 calc R
C12 C 0.3640(3) 0.1814(3) 0.3078(2) 0.0525(10) Uani 1 1 d .
H12A H 0.3717 0.2018 0.2652 0.079 Uiso 1 1 calc R
H12C H 0.4173 0.1999 0.3483 0.079 Uiso 1 1 calc R
H12B H 0.3088 0.2093 0.3107 0.079 Uiso 1 1 calc R
C13 C 0.2962(2) -0.0103(2) 0.19212(18) 0.0372(8) Uani 1 1 d .
H13 H 0.2378 -0.0171 0.1511 0.045 Uiso 1 1 calc R
C14 C 0.3254(3) -0.1061(3) 0.2217(2) 0.0608(12) Uani 1 1 d .
H14C H 0.3813 -0.1017 0.2632 0.091 Uiso 1 1 calc R
H14B H 0.3370 -0.1442 0.1868 0.091 Uiso 1 1 calc R
H14A H 0.2768 -0.1338 0.2340 0.091 Uiso 1 1 calc R
C15 C 0.3655(2) 0.0351(3) 0.16638(19) 0.0526(10) Uani 1 1 d .
H15A H 0.3436 0.0963 0.1481 0.079 Uiso 1 1 calc R
H15B H 0.3729 -0.0025 0.1295 0.079 Uiso 1 1 calc R
H15C H 0.4245 0.0406 0.2050 0.079 Uiso 1 1 calc R
C16 C 0.07426(19) -0.1094(2) 0.10716(16) 0.0272(6) Uani 1 1 d .
C17 C 0.0713(2) -0.1640(2) 0.16105(17) 0.0320(7) Uani 1 1 d .
H17 H 0.0672 -0.1368 0.2015 0.038 Uiso 1 1 calc R
C18 C 0.0743(2) -0.2591(2) 0.15544(18) 0.0350(7) Uani 1 1 d .
H18 H 0.0725 -0.2963 0.1926 0.042 Uiso 1 1 calc R
C19 C 0.0800(2) -0.3010(2) 0.09718(18) 0.0347(7) Uani 1 1 d .
C20 C 0.0823(2) -0.2450(2) 0.04398(18) 0.0386(8) Uani 1 1 d .
H20 H 0.0858 -0.2723 0.0034 0.046 Uiso 1 1 calc R
C21 C 0.0797(2) -0.1500(2) 0.04801(17) 0.0339(7) Uani 1 1 d .
H21 H 0.0816 -0.1130 0.0107 0.041 Uiso 1 1 calc R
C22 C 0.0839(3) -0.4048(2) 0.0920(2) 0.0510(10) Uani 1 1 d .
H22A H 0.0488 -0.4240 0.0442 0.076 Uiso 1 1 calc R
H22C H 0.0578 -0.4330 0.1235 0.076 Uiso 1 1 calc R
H22B H 0.1476 -0.4243 0.1050 0.076 Uiso 1 1 calc R
C23 C 0.7642(2) -1.0650(2) 0.25003(19) 0.0436(9) Uani 1 1 d .
H23B H 0.8249 -1.0622 0.2472 0.065 Uiso 1 1 calc R
H23C H 0.7389 -1.1269 0.2376 0.065 Uiso 1 1 calc R
H23A H 0.7691 -1.0507 0.2975 0.065 Uiso 1 1 calc R
C24 C 0.7019(2) -0.9960(2) 0.20027(18) 0.0353(7) Uani 1 1 d .
C25 C 0.7217(2) -0.9027(2) 0.20849(18) 0.0378(8) Uani 1 1 d .
H25 H 0.7745 -0.8827 0.2460 0.045 Uiso 1 1 calc R
C26 C 0.6661(2) -0.8382(2) 0.16309(17) 0.0345(7) Uani 1 1 d .
H26 H 0.6806 -0.7747 0.1695 0.041 Uiso 1 1 calc R
C27 C 0.5893(2) -0.8673(2) 0.10826(16) 0.0299(7) Uani 1 1 d .
C28 C 0.5670(2) -0.9601(2) 0.09944(17) 0.0348(7) Uani 1 1 d .
H28 H 0.5135 -0.9798 0.0624 0.042 Uiso 1 1 calc R
C29 C 0.6238(2) -1.0239(2) 0.14538(17) 0.0356(7) Uani 1 1 d .
H29 H 0.6090 -1.0873 0.1392 0.043 Uiso 1 1 calc R
C30 C 0.4257(2) -0.7633(2) 0.06881(16) 0.0293(7) Uani 1 1 d .
C31 C 0.3431(2) -0.7933(2) 0.02250(16) 0.0275(6) Uani 1 1 d .
H31 H 0.3486 -0.8302 -0.0136 0.033 Uiso 1 1 calc R
C32 C 0.2272(2) -0.7157(2) 0.05935(17) 0.0331(7) Uani 1 1 d .
H32 H 0.2837 -0.6897 0.0953 0.040 Uiso 1 1 calc R
C33 C 0.1724(2) -0.7617(2) 0.09749(19) 0.0418(8) Uani 1 1 d .
H33A H 0.1581 -0.7166 0.1271 0.063 Uiso 1 1 calc R
H33C H 0.2083 -0.8119 0.1263 0.063 Uiso 1 1 calc R
H33B H 0.1155 -0.7863 0.0636 0.063 Uiso 1 1 calc R
C34 C 0.1748(3) -0.6358(2) 0.0139(2) 0.0564(11) Uani 1 1 d .
H34C H 0.1195 -0.6593 -0.0226 0.085 Uiso 1 1 calc R
H34B H 0.2136 -0.6056 -0.0075 0.085 Uiso 1 1 calc R
H34A H 0.1578 -0.5915 0.0426 0.085 Uiso 1 1 calc R
C35 C 0.1837(2) -0.8307(2) -0.04005(16) 0.0320(7) Uani 1 1 d .
H35 H 0.1238 -0.8133 -0.0371 0.038 Uiso 1 1 calc R
C36 C 0.1935(2) -0.9342(2) -0.03012(19) 0.0425(8) Uani 1 1 d .
H36C H 0.2503 -0.9543 -0.0349 0.064 Uiso 1 1 calc R
H36B H 0.1415 -0.9647 -0.0654 0.064 Uiso 1 1 calc R
H36A H 0.1950 -0.9503 0.0163 0.064 Uiso 1 1 calc R
C37 C 0.1808(2) -0.8010(3) -0.11125(18) 0.0458(9) Uani 1 1 d .
H37A H 0.1704 -0.7346 -0.1165 0.069 Uiso 1 1 calc R
H37B H 0.1310 -0.8331 -0.1473 0.069 Uiso 1 1 calc R
H37C H 0.2390 -0.8161 -0.1158 0.069 Uiso 1 1 calc R
C38 C 0.42912(19) -0.5928(2) 0.13282(16) 0.0284(7) Uani 1 1 d .
C39 C 0.4165(2) -0.5403(2) 0.18449(17) 0.0356(7) Uani 1 1 d .
H39 H 0.4213 -0.5681 0.2272 0.043 Uiso 1 1 calc R
C40 C 0.3969(2) -0.4475(2) 0.1740(2) 0.0415(8) Uani 1 1 d .
H40 H 0.3887 -0.4125 0.2100 0.050 Uiso 1 1 calc R
C41 C 0.3889(2) -0.4046(2) 0.11210(19) 0.0385(8) Uani 1 1 d .
C42 C 0.4025(2) -0.4580(2) 0.06093(17) 0.0347(7) Uani 1 1 d .
H42 H 0.3979 -0.4303 0.0182 0.042 Uiso 1 1 calc R
C43 C 0.4226(2) -0.5511(2) 0.07124(17) 0.0337(7) Uani 1 1 d .
H43 H 0.4320 -0.5862 0.0357 0.040 Uiso 1 1 calc R
C44 C 0.3655(3) -0.3034(2) 0.1003(2) 0.0539(10) Uani 1 1 d .
H44A H 0.3006 -0.2944 0.0920 0.081 Uiso 1 1 calc R
H44B H 0.3782 -0.2819 0.0599 0.081 Uiso 1 1 calc R
H44C H 0.4026 -0.2684 0.1415 0.081 Uiso 1 1 calc R

loop_
_atom_site_aniso_label
_atom_site_aniso_U_11
_atom_site_aniso_U_22
_atom_site_aniso_U_33
_atom_site_aniso_U_23
_atom_site_aniso_U_13
_atom_site_aniso_U_12
S1 0.0248(4) 0.0291(4) 0.0303(4) 0.0032(3) 0.0106(3) 0.0034(3)
S2 0.0285(4) 0.0264(4) 0.0255(4) 0.0030(3) 0.0072(3) 0.0010(3)
S3 0.0250(4) 0.0352(4) 0.0296(4) 0.0009(3) 0.0090(3) -0.0018(3)
S4 0.0322(4) 0.0344(4) 0.0256(4) -0.0008(3) 0.0072(3) -0.0034(3)
O1 0.0354(12) 0.0449(13) 0.0267(12) 0.0017(10) 0.0119(10) 0.0107(10)
O2 0.0305(11) 0.0318(11) 0.0475(14) 0.0058(11) 0.0175(11) -0.0006(9)
O3 0.0298(11) 0.0381(12) 0.0446(14) 0.0059(11) 0.0126(10) -0.0062(10)
O4 0.0345(12) 0.0499(14) 0.0274(12) -0.0040(11) 0.0111(10) -0.0008(11)
N1 0.0223(12) 0.0326(13) 0.0275(14) 0.0005(11) 0.0078(10) 0.0047(10)
N2 0.0242(12) 0.0300(13) 0.0307(14) -0.0019(11) 0.0082(11) -0.0035(11)
C1 0.063(3) 0.041(2) 0.046(2) 0.0051(18) 0.012(2) 0.0183(19)
C2 0.0386(18) 0.0316(16) 0.0294(17) 0.0000(14) 0.0129(14) 0.0098(14)
C3 0.0257(16) 0.0436(19) 0.0406(19) 0.0026(16) 0.0054(14) 0.0065(14)
C4 0.0266(15) 0.0318(16) 0.0400(19) -0.0014(14) 0.0089(14) 0.0009(13)
C5 0.0258(14) 0.0293(15) 0.0292(16) 0.0005(13) 0.0139(13) 0.0031(12)
C6 0.0314(16) 0.0326(16) 0.0326(18) -0.0005(14) 0.0080(14) 0.0033(13)
C7 0.0411(18) 0.0277(16) 0.0357(19) -0.0035(14) 0.0138(15) -0.0001(14)
C8 0.0232(14) 0.0260(14) 0.0308(16) 0.0009(13) 0.0102(12) 0.0029(12)
C9 0.0285(15) 0.0248(14) 0.0288(16) 0.0018(13) 0.0110(13) 0.0028(12)
C10 0.0223(15) 0.052(2) 0.0312(18) -0.0042(16) 0.0052(13) 0.0021(14)
C11 0.0331(19) 0.097(3) 0.033(2) 0.008(2) 0.0062(16) 0.006(2)
C12 0.043(2) 0.053(2) 0.059(3) -0.020(2) 0.0162(19) -0.0101(18)
C13 0.0305(16) 0.0418(19) 0.0373(19) -0.0060(15) 0.0100(14) 0.0090(14)
C14 0.051(2) 0.043(2) 0.086(3) -0.009(2) 0.023(2) 0.0095(19)
C15 0.039(2) 0.085(3) 0.037(2) 0.004(2) 0.0186(17) 0.012(2)
C16 0.0223(14) 0.0295(15) 0.0292(16) 0.0019(13) 0.0087(12) 0.0006(12)
C17 0.0390(17) 0.0313(16) 0.0309(17) -0.0020(14) 0.0189(14) 0.0001(14)
C18 0.0409(18) 0.0306(16) 0.0386(19) 0.0041(15) 0.0204(16) -0.0008(14)
C19 0.0317(16) 0.0277(16) 0.044(2) -0.0019(15) 0.0126(15) 0.0026(13)
C20 0.047(2) 0.0348(17) 0.0339(18) -0.0082(15) 0.0149(16) 0.0039(15)
C21 0.0418(18) 0.0344(17) 0.0266(16) 0.0031(14) 0.0139(14) 0.0024(14)
C22 0.061(3) 0.0335(19) 0.059(3) -0.0036(18) 0.023(2) 0.0030(18)
C23 0.0394(19) 0.044(2) 0.045(2) 0.0043(17) 0.0120(17) 0.0085(16)
C24 0.0332(17) 0.0413(18) 0.0357(18) 0.0023(15) 0.0177(15) 0.0050(14)
C25 0.0270(16) 0.046(2) 0.0343(18) 0.0023(16) 0.0040(14) -0.0052(14)
C26 0.0305(16) 0.0342(17) 0.0364(19) -0.0014(14) 0.0094(14) -0.0045(14)
C27 0.0275(15) 0.0321(16) 0.0310(17) 0.0004(14) 0.0119(13) -0.0019(13)
C28 0.0289(16) 0.0396(18) 0.0346(18) -0.0070(15) 0.0099(14) -0.0051(14)
C29 0.0390(18) 0.0321(17) 0.0381(19) -0.0049(15) 0.0168(15) 0.0004(14)
C30 0.0278(15) 0.0295(15) 0.0292(16) 0.0007(13) 0.0086(13) -0.0044(12)
C31 0.0305(15) 0.0250(14) 0.0262(16) 0.0029(13) 0.0094(13) -0.0010(12)
C32 0.0294(16) 0.0295(16) 0.0391(19) -0.0076(14) 0.0110(14) -0.0028(13)
C33 0.0384(19) 0.045(2) 0.043(2) -0.0047(17) 0.0170(16) -0.0016(16)
C34 0.057(2) 0.036(2) 0.078(3) 0.009(2) 0.027(2) 0.0096(18)
C35 0.0222(14) 0.0408(18) 0.0278(16) -0.0014(14) 0.0031(12) -0.0056(13)
C36 0.0403(19) 0.0394(19) 0.043(2) -0.0078(16) 0.0090(16) -0.0145(16)
C37 0.0375(19) 0.062(2) 0.0333(19) 0.0029(18) 0.0072(15) -0.0038(18)
C38 0.0224(14) 0.0332(16) 0.0275(16) -0.0023(13) 0.0067(12) -0.0059(12)
C39 0.0349(17) 0.0441(19) 0.0307(18) -0.0046(15) 0.0154(14) -0.0039(15)
C40 0.0380(19) 0.045(2) 0.048(2) -0.0117(17) 0.0224(17) -0.0006(16)
C41 0.0317(17) 0.0382(18) 0.047(2) -0.0017(16) 0.0162(16) 0.0014(14)
C42 0.0354(17) 0.0353(17) 0.0322(18) 0.0006(14) 0.0110(14) -0.0018(14)
C43 0.0360(17) 0.0331(16) 0.0299(17) -0.0054(14) 0.0097(14) -0.0016(14)
C44 0.062(3) 0.040(2) 0.068(3) -0.002(2) 0.033(2) 0.0083(19)

loop_
_atom_type_symbol
_atom_type_description
_atom_type_scat_dispersion_real
_atom_type_scat_dispersion_imag
_atom_type_scat_source
C C 0.0033 0.0016 'International Tables Vol C Tables 4.2.6.8 and 6.1.1.4'
H H 0.0000 0.0000 'International Tables Vol C Tables 4.2.6.8 and 6.1.1.4'
N N 0.0061 0.0033 'International Tables Vol C Tables 4.2.6.8 and 6.1.1.4'
O O 0.0106 0.0060 'International Tables Vol C Tables 4.2.6.8 and 6.1.1.4'
S S 0.1246 0.1234 'International Tables Vol C Tables 4.2.6.8 and 6.1.1.4'

loop_
_geom_angle_atom_site_label_1
_geom_angle_atom_site_label_2
_geom_angle_atom_site_label_3
_geom_angle
O2 S1 O1 117.97(14)
O2 S1 C8 109.73(14)
O1 S1 C8 108.30(14)
O2 S1 C5 106.91(14)
O1 S1 C5 107.08(14)
C8 S1 C5 106.22(14)
C8 S2 C16 105.14(14)
O3 S3 O4 118.29(14)
O3 S3 C30 109.00(14)
O4 S3 C30 108.46(14)
O3 S3 C27 106.35(14)
O4 S3 C27 107.16(14)
C30 S3 C27 107.03(14)
C30 S4 C38 104.82(14)
C9 N1 C13 123.5(3)
C9 N1 C10 117.7(3)
C13 N1 C10 118.2(2)
C31 N2 C32 124.3(3)
C31 N2 C35 117.6(3)
C32 N2 C35 117.6(2)
C2 C1 H1A 109.5
C2 C1 H1C 109.5
H1A C1 H1C 109.5
C2 C1 H1B 109.5
H1A C1 H1B 109.5
H1C C1 H1B 109.5
C3 C2 C7 118.1(3)
C3 C2 C1 121.6(3)
C7 C2 C1 120.2(3)
C2 C3 C4 121.6(3)
C2 C3 H3 119.2
C4 C3 H3 119.2
C5 C4 C3 119.0(3)
C5 C4 H4 120.5
C3 C4 H4 120.5
C4 C5 C6 120.8(3)
C4 C5 S1 120.2(2)
C6 C5 S1 118.9(2)
C7 C6 C5 119.0(3)
C7 C6 H6 120.5
C5 C6 H6 120.5
C6 C7 C2 121.4(3)
C6 C7 H7 119.3
C2 C7 H7 119.3
C9 C8 S1 114.9(2)
C9 C8 S2 130.3(2)
S1 C8 S2 114.24(16)
N1 C9 C8 134.0(3)
N1 C9 H9 113.0
C8 C9 H9 113.0
N1 C10 C12 110.7(3)
N1 C10 C11 112.3(3)
C12 C10 C11 112.2(3)
N1 C10 H10 107.1
C12 C10 H10 107.1
C11 C10 H10 107.1
C10 C11 H11B 109.5
C10 C11 H11C 109.5
H11B C11 H11C 109.5
C10 C11 H11A 109.5
H11B C11 H11A 109.5
H11C C11 H11A 109.5
C10 C12 H12A 109.5
C10 C12 H12C 109.5
H12A C12 H12C 109.5
C10 C12 H12B 109.5
H12A C12 H12B 109.5
H12C C12 H12B 109.5
N1 C13 C14 109.6(3)
N1 C13 C15 112.2(3)
C14 C13 C15 112.8(3)
N1 C13 H13 107.3
C14 C13 H13 107.3
C15 C13 H13 107.3
C13 C14 H14C 109.5
C13 C14 H14B 109.5
H14C C14 H14B 109.5
C13 C14 H14A 109.5
H14C C14 H14A 109.5
H14B C14 H14A 109.5
C13 C15 H15A 109.5
C13 C15 H15B 109.5
H15A C15 H15B 109.5
C13 C15 H15C 109.5
H15A C15 H15C 109.5
H15B C15 H15C 109.5
C17 C16 C21 119.8(3)
C17 C16 S2 123.7(2)
C21 C16 S2 116.6(2)
C16 C17 C18 119.5(3)
C16 C17 H17 120.3
C18 C17 H17 120.3
C19 C18 C17 121.8(3)
C19 C18 H18 119.1
C17 C18 H18 119.1
C20 C19 C18 117.6(3)
C20 C19 C22 121.2(3)
C18 C19 C22 121.2(3)
C19 C20 C21 122.1(3)
C19 C20 H20 119.0
C21 C20 H20 119.0
C20 C21 C16 119.3(3)
C20 C21 H21 120.3
C16 C21 H21 120.3
C19 C22 H22A 109.5
C19 C22 H22C 109.5
H22A C22 H22C 109.5
C19 C22 H22B 109.5
H22A C22 H22B 109.5
H22C C22 H22B 109.5
C24 C23 H23B 109.5
C24 C23 H23C 109.5
H23B C23 H23C 109.5
C24 C23 H23A 109.5
H23B C23 H23A 109.5
H23C C23 H23A 109.5
C25 C24 C29 118.4(3)
C25 C24 C23 120.4(3)
C29 C24 C23 121.2(3)
C26 C25 C24 121.4(3)
C26 C25 H25 119.3
C24 C25 H25 119.3
C27 C26 C25 119.4(3)
C27 C26 H26 120.3
C25 C26 H26 120.3
C26 C27 C28 120.4(3)
C26 C27 S3 120.0(2)
C28 C27 S3 119.6(2)
C27 C28 C29 119.4(3)
C27 C28 H28 120.3
C29 C28 H28 120.3
C24 C29 C28 121.0(3)
C24 C29 H29 119.5
C28 C29 H29 119.5
C31 C30 S3 116.0(2)
C31 C30 S4 129.6(2)
S3 C30 S4 114.18(17)
N2 C31 C30 133.7(3)
N2 C31 H31 113.2
C30 C31 H31 113.2
N2 C32 C33 112.1(3)
N2 C32 C34 110.3(3)
C33 C32 C34 111.9(3)
N2 C32 H32 107.4
C33 C32 H32 107.4
C34 C32 H32 107.4
C32 C33 H33A 109.5
C32 C33 H33C 109.5
H33A C33 H33C 109.5
C32 C33 H33B 109.5
H33A C33 H33B 109.5
H33C C33 H33B 109.5
C32 C34 H34C 109.5
C32 C34 H34B 109.5
H34C C34 H34B 109.5
C32 C34 H34A 109.5
H34C C34 H34A 109.5
H34B C34 H34A 109.5
N2 C35 C37 112.1(3)
N2 C35 C36 110.8(3)
C37 C35 C36 112.2(3)
N2 C35 H35 107.1
C37 C35 H35 107.1
C36 C35 H35 107.1
C35 C36 H36C 109.5
C35 C36 H36B 109.5
H36C C36 H36B 109.5
C35 C36 H36A 109.5
H36C C36 H36A 109.5
H36B C36 H36A 109.5
C35 C37 H37A 109.5
C35 C37 H37B 109.5
H37A C37 H37B 109.5
C35 C37 H37C 109.5
H37A C37 H37C 109.5
H37B C37 H37C 109.5
C43 C38 C39 119.1(3)
C43 C38 S4 124.0(2)
C39 C38 S4 116.9(2)
C40 C39 C38 120.2(3)
C40 C39 H39 119.9
C38 C39 H39 119.9
C39 C40 C41 121.6(3)
C39 C40 H40 119.2
C41 C40 H40 119.2
C40 C41 C42 117.6(3)
C40 C41 C44 121.3(3)
C42 C41 C44 121.1(3)
C43 C42 C41 121.2(3)
C43 C42 H42 119.4
C41 C42 H42 119.4
C38 C43 C42 120.4(3)
C38 C43 H43 119.8
C42 C43 H43 119.8
C41 C44 H44A 109.5
C41 C44 H44B 109.5
H44A C44 H44B 109.5
C41 C44 H44C 109.5
H44A C44 H44C 109.5
H44B C44 H44C 109.5

loop_
_geom_bond_atom_site_label_1
_geom_bond_atom_site_label_2
_geom_bond_distance
S1 O2 1.444(2)
S1 O1 1.449(2)
S1 C8 1.751(3)
S1 C5 1.775(3)
S2 C8 1.753(3)
S2 C16 1.789(3)
S3 O3 1.446(2)
S3 O4 1.451(2)
S3 C30 1.753(3)
S3 C27 1.774(3)
S4 C30 1.754(3)
S4 C38 1.787(3)
N1 C9 1.336(4)
N1 C13 1.482(4)
N1 C10 1.492(4)
N2 C31 1.338(4)
N2 C32 1.480(4)
N2 C35 1.494(4)
C1 C2 1.510(4)
C1 H1A 0.9800
C1 H1C 0.9800
C1 H1B 0.9800
C2 C3 1.386(5)
C2 C7 1.393(4)
C3 C4 1.391(4)
C3 H3 0.9500
C4 C5 1.382(4)
C4 H4 0.9500
C5 C6 1.393(4)
C6 C7 1.387(4)
C6 H6 0.9500
C7 H7 0.9500
C8 C9 1.370(4)
C9 H9 0.9500
C10 C12 1.519(5)
C10 C11 1.520(5)
C10 H10 1.0000
C11 H11B 0.9800
C11 H11C 0.9800
C11 H11A 0.9800
C12 H12A 0.9800
C12 H12C 0.9800
C12 H12B 0.9800
C13 C14 1.524(5)
C13 C15 1.529(5)
C13 H13 1.0000
C14 H14C 0.9800
C14 H14B 0.9800
C14 H14A 0.9800
C15 H15A 0.9800
C15 H15B 0.9800
C15 H15C 0.9800
C16 C17 1.385(4)
C16 C21 1.390(4)
C17 C18 1.393(4)
C17 H17 0.9500
C18 C19 1.383(4)
C18 H18 0.9500
C19 C20 1.381(5)
C19 C22 1.519(4)
C20 C21 1.388(4)
C20 H20 0.9500
C21 H21 0.9500
C22 H22A 0.9800
C22 H22C 0.9800
C22 H22B 0.9800
C23 C24 1.513(4)
C23 H23B 0.9800
C23 H23C 0.9800
C23 H23A 0.9800
C24 C25 1.392(5)
C24 C29 1.392(5)
C25 C26 1.388(4)
C25 H25 0.9500
C26 C27 1.386(4)
C26 H26 0.9500
C27 C28 1.392(4)
C28 C29 1.393(4)
C28 H28 0.9500
C29 H29 0.9500
C30 C31 1.372(4)
C31 H31 0.9500
C32 C33 1.523(4)
C32 C34 1.532(5)
C32 H32 1.0000
C33 H33A 0.9800
C33 H33C 0.9800
C33 H33B 0.9800
C34 H34C 0.9800
C34 H34B 0.9800
C34 H34A 0.9800
C35 C37 1.520(4)
C35 C36 1.521(4)
C35 H35 1.0000
C36 H36C 0.9800
C36 H36B 0.9800
C36 H36A 0.9800
C37 H37A 0.9800
C37 H37B 0.9800
C37 H37C 0.9800
C38 C43 1.381(4)
C38 C39 1.387(4)
C39 C40 1.386(5)
C39 H39 0.9500
C40 C41 1.389(5)
C40 H40 0.9500
C41 C42 1.392(5)
C41 C44 1.517(5)
C42 C43 1.392(4)
C42 H42 0.9500
C43 H43 0.9500
C44 H44A 0.9800
C44 H44B 0.9800
C44 H44C 0.9800

loop_
_geom_torsion_atom_site_label_1
_geom_torsion_atom_site_label_2
_geom_torsion_atom_site_label_3
_geom_torsion_atom_site_label_4
_geom_torsion
C7 C2 C3 C4 -1.0(5)
C1 C2 C3 C4 178.1(3)
C2 C3 C4 C5 0.6(5)
C3 C4 C5 C6 0.2(5)
C3 C4 C5 S1 176.5(3)
O2 S1 C5 C4 -1.9(3)
O1 S1 C5 C4 -129.2(3)
C8 S1 C5 C4 115.2(3)
O2 S1 C5 C6 174.5(2)
O1 S1 C5 C6 47.2(3)
C8 S1 C5 C6 -68.3(3)
C4 C5 C6 C7 -0.4(5)
S1 C5 C6 C7 -176.8(2)
C5 C6 C7 C2 -0.1(5)
C3 C2 C7 C6 0.8(5)
C1 C2 C7 C6 -178.4(3)
O2 S1 C8 C9 -138.4(2)
O1 S1 C8 C9 -8.3(3)
C5 S1 C8 C9 106.4(2)
O2 S1 C8 S2 49.6(2)
O1 S1 C8 S2 179.65(15)
C5 S1 C8 S2 -65.6(2)
C16 S2 C8 C9 89.9(3)
C16 S2 C8 S1 -99.60(18)
C13 N1 C9 C8 -9.8(5)
C10 N1 C9 C8 179.8(3)
S1 C8 C9 N1 174.8(3)
S2 C8 C9 N1 -14.7(5)
C9 N1 C10 C12 -73.5(4)
C13 N1 C10 C12 115.7(3)
C9 N1 C10 C11 52.8(4)
C13 N1 C10 C11 -118.0(3)
C9 N1 C13 C14 -98.8(4)
C10 N1 C13 C14 71.5(4)
C9 N1 C13 C15 135.1(3)
C10 N1 C13 C15 -54.6(4)
C8 S2 C16 C17 22.3(3)
C8 S2 C16 C21 -158.5(2)
C21 C16 C17 C18 0.4(5)
S2 C16 C17 C18 179.6(2)
C16 C17 C18 C19 -0.2(5)
C17 C18 C19 C20 -0.2(5)
C17 C18 C19 C22 179.6(3)
C18 C19 C20 C21 0.4(5)
C22 C19 C20 C21 -179.4(3)
C19 C20 C21 C16 -0.2(5)
C17 C16 C21 C20 -0.2(5)
S2 C16 C21 C20 -179.5(3)
C29 C24 C25 C26 -0.6(5)
C23 C24 C25 C26 179.3(3)
C24 C25 C26 C27 -0.2(5)
C25 C26 C27 C28 1.2(5)
C25 C26 C27 S3 -176.4(2)
O3 S3 C27 C26 15.6(3)
O4 S3 C27 C26 143.0(3)
C30 S3 C27 C26 -100.8(3)
O3 S3 C27 C28 -162.0(2)
O4 S3 C27 C28 -34.6(3)
C30 S3 C27 C28 81.6(3)
C26 C27 C28 C29 -1.4(5)
S3 C27 C28 C29 176.2(2)
C25 C24 C29 C28 0.4(5)
C23 C24 C29 C28 -179.6(3)
C27 C28 C29 C24 0.6(5)
O3 S3 C30 C31 132.9(2)
O4 S3 C30 C31 2.8(3)
C27 S3 C30 C31 -112.5(2)
O3 S3 C30 S4 -51.6(2)
O4 S3 C30 S4 178.31(16)
C27 S3 C30 S4 63.0(2)
C38 S4 C30 C31 -85.0(3)
C38 S4 C30 S3 100.30(18)
C32 N2 C31 C30 10.6(5)
C35 N2 C31 C30 -176.9(3)
S3 C30 C31 N2 -172.7(3)
S4 C30 C31 N2 12.7(5)
C31 N2 C32 C33 -125.7(3)
C35 N2 C32 C33 61.8(4)
C31 N2 C32 C34 108.9(3)
C35 N2 C32 C34 -63.6(3)
C31 N2 C35 C37 -61.3(4)
C32 N2 C35 C37 111.8(3)
C31 N2 C35 C36 65.0(4)
C32 N2 C35 C36 -122.0(3)
C30 S4 C38 C43 -19.1(3)
C30 S4 C38 C39 160.4(2)
C43 C38 C39 C40 0.5(5)
S4 C38 C39 C40 -178.9(2)
C38 C39 C40 C41 0.3(5)
C39 C40 C41 C42 -0.8(5)
C39 C40 C41 C44 178.8(3)
C40 C41 C42 C43 0.5(5)
C44 C41 C42 C43 -179.1(3)
C39 C38 C43 C42 -0.9(5)
S4 C38 C43 C42 178.6(2)
C41 C42 C43 C38 0.3(5)
